data_7227092
loop_
_publ_author_name
'Amir, Muhammad Kashif'
'Rehman, Zia-ur-'
'Hayat, Faisal'
'Khan, Shahan Zeb'
'Hogarth, G.'
'Kondratyuk, Tamara P.'
'Pezzuto, J. M.'
'Tahir, Muhammad Nawaz'

_publ_section_title
;
 Monofunctional platinum(II) dithiocarbamate complexes: Synthesis,
 characterization and anticancer activity
;
_journal_name_full 'RSC Adv.'
_journal_paper_doi 10.1039/C6RA19469A
_journal_year 2016
_chemical_formula_iupac 'C28 H23 Cl F3 N2 O2 P Pt S2'
_chemical_formula_moiety 'C28 H23 Cl F3 N2 O2 P Pt S2'
_chemical_formula_sum 'C28 H23 Cl F3 N2 O2 P Pt S2'
_chemical_formula_weight 802.11
_chemical_name_systematic
;
Chloro-(4-(furan-2-ylcarbonyl)piperazine-1-carbodithioato-S,S')
-tri(4-flourophenylphosphine)-platinum(ii)
;
_space_group_crystal_system orthorhombic
_space_group_IT_number 61
_space_group_name_Hall '-P 2ac 2ab'
_space_group_name_H-M_alt 'P b c a'
_symmetry_space_group_name_Hall '-P 2ac 2ab'
_symmetry_space_group_name_H-M 'P b c a'
_atom_sites_solution_hydrogens geom
_atom_sites_solution_primary direct
_atom_sites_solution_secondary difmap
_audit_creation_method SHELXL-2014/7
_audit_update_record
;
2016-07-29 deposited with the CCDC.
2016-11-09 downloaded from the CCDC.
;
_cell_angle_alpha 90
_cell_angle_beta 90
_cell_angle_gamma 90
_cell_formula_units_Z 8
_cell_length_a 9.4060(4)
_cell_length_b 17.1884(10)
_cell_length_c 36.1133(19)
_cell_measurement_reflns_used 4294
_cell_measurement_temperature 296(2)
_cell_measurement_theta_max 27.523
_cell_measurement_theta_min 2.370
_cell_volume 5838.6(5)
_computing_cell_refinement 'SAINT (Bruker, 2007)'
_computing_data_collection 'APEX2 (Bruker, 2007)'
_computing_data_reduction 'SAINT (Bruker, 2007)'
_computing_molecular_graphics 'ORTEP-3 for Windows (Farrugia, 1997) and PLATON (Spek, 2009)'
_computing_publication_material
;
WinGX (Farrugia, 1999) and PLATON (Spek, 2009)
;
_computing_structure_refinement 'SHELXL-2014/6  (Sheldrick, 2015)'
_computing_structure_solution 'SHELXS97 (Sheldrick, 2008)'
_diffrn_ambient_temperature 296(2)
_diffrn_detector_area_resol_mean 7.60
_diffrn_measured_fraction_theta_full 0.998
_diffrn_measured_fraction_theta_max 0.998
_diffrn_measurement_device_type 'Bruker Kappa APEXII CCD'
_diffrn_measurement_method \w
_diffrn_radiation_monochromator graphite
_diffrn_radiation_source 'fine-focus sealed tube'
_diffrn_radiation_type MoK\a
_diffrn_radiation_wavelength 0.71073
_diffrn_reflns_av_R_equivalents 0.0651
_diffrn_reflns_av_unetI/netI 0.0630
_diffrn_reflns_limit_h_max 12
_diffrn_reflns_limit_h_min -11
_diffrn_reflns_limit_k_max 22
_diffrn_reflns_limit_k_min -19
_diffrn_reflns_limit_l_max 23
_diffrn_reflns_limit_l_min -46
_diffrn_reflns_number 27921
_diffrn_reflns_theta_full 27.523
_diffrn_reflns_theta_max 27.523
_diffrn_reflns_theta_min 2.370
_diffrn_standards_number 0
_exptl_absorpt_coefficient_mu 5.145
_exptl_absorpt_correction_T_max 0.510
_exptl_absorpt_correction_T_min 0.250
_exptl_absorpt_correction_type multi-scan
_exptl_absorpt_process_details '(SADABS; Bruker, 2005)'
_exptl_crystal_colour orange
_exptl_crystal_density_diffrn 1.825
_exptl_crystal_density_method 'not measured'
_exptl_crystal_description needle
_exptl_crystal_F_000 3120
_exptl_crystal_size_max 0.38
_exptl_crystal_size_mid 0.20
_exptl_crystal_size_min 0.15
_refine_diff_density_max 1.190
_refine_diff_density_min -1.321
_refine_diff_density_rms 0.127
_refine_ls_extinction_method none
_refine_ls_goodness_of_fit_ref 1.099
_refine_ls_hydrogen_treatment constr
_refine_ls_matrix_type full
_refine_ls_number_parameters 335
_refine_ls_number_reflns 6717
_refine_ls_number_restraints 0
_refine_ls_restrained_S_all 1.099
_refine_ls_R_factor_all 0.0939
_refine_ls_R_factor_gt 0.0483
_refine_ls_shift/su_max 0.000
_refine_ls_shift/su_mean 0.000
_refine_ls_structure_factor_coef Fsqd
_refine_ls_weighting_details 'w=1/[\s^2^(Fo^2^)+(0.0244P)^2^+15.2216P] where P=(Fo^2^+2Fc^2^)/3'
_refine_ls_weighting_scheme calc
_refine_ls_wR_factor_gt 0.0881
_refine_ls_wR_factor_ref 0.1003
_reflns_number_gt 4294
_reflns_number_total 6717
_reflns_threshold_expression I>2\s(I)
_cod_data_source_file c6ra19469a2.cif
_cod_data_source_block K2NEWQAU
_cod_database_code 7227092
_shelx_shelxl_version_number 2014/7
_shelx_space_group_comment
;
The symmetry employed for this shelxl refinement is uniquely defined
by the following loop, which should always be used as a source of
symmetry information in preference to the above space-group names.
They are only intended as comments.
;

loop_
_space_group_symop_operation_xyz
'x, y, z'
'x+1/2, -y+1/2, -z'
'-x, y+1/2, -z+1/2'
'-x+1/2, -y, z+1/2'
'-x, -y, -z'
'-x-1/2, y-1/2, z'
'x, -y-1/2, z-1/2'
'x-1/2, y, -z-1/2'

loop_
_atom_site_label
_atom_site_type_symbol
_atom_site_fract_x
_atom_site_fract_y
_atom_site_fract_z
_atom_site_U_iso_or_equiv
_atom_site_adp_type
_atom_site_occupancy
_atom_site_site_symmetry_order
_atom_site_calc_flag
_atom_site_refinement_flags_posn
_atom_site_refinement_flags_adp
_atom_site_refinement_flags_occupancy
_atom_site_disorder_assembly
_atom_site_disorder_group
Pt1 Pt 0.29007(3) -0.06982(2) 0.07935(2) 0.03832(9) Uani 1 1 d . . . . .
Cl1 Cl 0.2099(2) -0.19798(10) 0.07987(5) 0.0628(5) Uani 1 1 d . . . . .
S1 S 0.3755(2) 0.05200(10) 0.06606(5) 0.0463(5) Uani 1 1 d . . . . .
S2 S 0.2730(2) -0.05878(10) 0.01455(5) 0.0472(5) Uani 1 1 d . . . . .
P1 P 0.29761(19) -0.06045(10) 0.14142(5) 0.0373(4) Uani 1 1 d . . . . .
F1 F 0.5828(7) -0.3176(3) 0.22031(16) 0.110(2) Uani 1 1 d . . . . .
F2 F -0.2512(5) -0.0654(3) 0.22154(13) 0.0817(16) Uani 1 1 d . . . . .
F3 F 0.5869(6) 0.2256(3) 0.19240(13) 0.0926(18) Uani 1 1 d . . . . .
O1 O 0.1691(7) 0.2370(3) -0.10812(16) 0.0745(18) Uani 1 1 d . . . . .
N1 N 0.3425(6) 0.0871(3) -0.00642(15) 0.0432(15) Uani 1 1 d . . . . .
N2 N 0.2240(7) 0.2059(3) -0.04937(16) 0.0532(16) Uani 1 1 d . . . . .
C1 C 0.3334(7) 0.0352(4) 0.02017(18) 0.0400(17) Uani 1 1 d . . . . .
C2 C 0.3889(8) 0.1675(4) 0.0000(2) 0.0499(19) Uani 1 1 d . . . . .
H2A H 0.4742 0.1781 -0.0142 0.060 Uiso 1 1 calc R U . . .
H2B H 0.4107 0.1750 0.0260 0.060 Uiso 1 1 calc R U . . .
C3 C 0.2715(8) 0.2228(4) -0.01159(19) 0.0501(19) Uani 1 1 d . . . . .
H3A H 0.1918 0.2178 0.0053 0.060 Uiso 1 1 calc R U . . .
H3B H 0.3058 0.2759 -0.0103 0.060 Uiso 1 1 calc R U . . .
C4 C 0.1744(9) 0.1260(4) -0.0539(2) 0.062(2) Uani 1 1 d . . . . .
H4A H 0.1448 0.1174 -0.0793 0.074 Uiso 1 1 calc R U . . .
H4B H 0.0935 0.1164 -0.0379 0.074 Uiso 1 1 calc R U . . .
C5 C 0.2939(9) 0.0717(4) -0.04418(18) 0.0534(19) Uani 1 1 d . . . . .
H5A H 0.2618 0.0183 -0.0461 0.064 Uiso 1 1 calc R U . . .
H5B H 0.3721 0.0790 -0.0614 0.064 Uiso 1 1 calc R U . . .
C6 C 0.2276(8) 0.2534(4) -0.0791(2) 0.0507(19) Uani 1 1 d . . . . .
C7A C 0.3091(8) 0.3236(5) -0.0784(3) 0.0635(12) Uani 0.734(11) 1 d G . P A 1
C8A C 0.3082(10) 0.3919(6) -0.1006(2) 0.0635(12) Uani 0.734(11) 1 d G . P A 1
H8A H 0.2406 0.4046 -0.1184 0.076 Uiso 0.734(11) 1 calc R U P A 1
C9A C 0.4286(11) 0.4373(4) -0.0908(3) 0.0635(12) Uani 0.734(11) 1 d G . P A 1
H9A H 0.4538 0.4850 -0.1011 0.076 Uiso 0.734(11) 1 calc R U P A 1
C10A C 0.5040(8) 0.3971(5) -0.0626(3) 0.0635(12) Uani 0.734(11) 1 d G . P A 1
H10A H 0.5871 0.4138 -0.0512 0.076 Uiso 0.734(11) 1 calc R U P A 1
O2A O 0.4301(8) 0.3268(4) -0.0550(2) 0.0635(12) Uani 0.734(11) 1 d G . P A 1
C7B C 0.310(2) 0.3219(12) -0.0758(8) 0.0635(12) Uani 0.266(11) 1 d G . P A 2
O2B O 0.2556(19) 0.3803(13) -0.0996(6) 0.0635(12) Uani 0.266(11) 1 d G . P A 2
C8B C 0.359(3) 0.4405(10) -0.1023(7) 0.0635(12) Uani 0.266(11) 1 d G . P A 2
H8B H 0.3499 0.4859 -0.1162 0.076 Uiso 0.266(11) 1 calc R U P A 2
C9B C 0.477(2) 0.4193(14) -0.0801(9) 0.0635(12) Uani 0.266(11) 1 d G . P A 2
H9B H 0.5594 0.4484 -0.0768 0.076 Uiso 0.266(11) 1 calc R U P A 2
C10B C 0.447(2) 0.3460(15) -0.0637(8) 0.0635(12) Uani 0.266(11) 1 d G . P A 2
H10B H 0.5067 0.3186 -0.0478 0.076 Uiso 0.266(11) 1 calc R U P A 2
C11 C 0.3837(7) -0.1404(3) 0.16567(18) 0.0385(16) Uani 1 1 d . . . B 2
C12 C 0.4845(8) -0.1856(4) 0.1482(2) 0.056(2) Uani 1 1 d . . . B 2
H12 H 0.5067 -0.1759 0.1235 0.067 Uiso 1 1 calc R U . B 2
C13 C 0.5527(10) -0.2447(5) 0.1666(2) 0.071(3) Uani 1 1 d . . . B 2
H13 H 0.6230 -0.2738 0.1550 0.086 Uiso 1 1 calc R U . B 2
C14 C 0.5152(10) -0.2593(5) 0.2019(2) 0.065(2) Uani 1 1 d . . . B 2
C15 C 0.4167(11) -0.2178(5) 0.2202(2) 0.082(3) Uani 1 1 d . . . B 2
H15 H 0.3948 -0.2290 0.2447 0.098 Uiso 1 1 calc R U . B 2
C16 C 0.3491(10) -0.1586(5) 0.2018(2) 0.067(2) Uani 1 1 d . . . B 2
H16 H 0.2788 -0.1303 0.2139 0.081 Uiso 1 1 calc R U . B 2
C17 C 0.1242(7) -0.0543(4) 0.16420(18) 0.0403(16) Uani 1 1 d . . . C 2
C18 C 0.0174(7) -0.1040(4) 0.15240(19) 0.0421(17) Uani 1 1 d . . . C 2
H18 H 0.0312 -0.1356 0.1318 0.051 Uiso 1 1 calc R U . C 2
C19 C -0.1101(9) -0.1062(4) 0.1715(2) 0.054(2) Uani 1 1 d . . . C 2
H19 H -0.1835 -0.1385 0.1637 0.065 Uiso 1 1 calc R U . C 2
C20 C -0.1265(8) -0.0601(5) 0.2021(2) 0.054(2) Uani 1 1 d . . . C 2
C21 C -0.0243(9) -0.0111(5) 0.2141(2) 0.062(2) Uani 1 1 d . . . C 2
H21 H -0.0391 0.0196 0.2349 0.075 Uiso 1 1 calc R U . C 2
C22 C 0.1025(9) -0.0072(5) 0.1950(2) 0.055(2) Uani 1 1 d . . . C 2
H22 H 0.1734 0.0268 0.2027 0.066 Uiso 1 1 calc R U . C 2
C23 C 0.3894(7) 0.0269(4) 0.15737(17) 0.0378(16) Uani 1 1 d . . . D 2
C24 C 0.5129(8) 0.0231(4) 0.1768(2) 0.053(2) Uani 1 1 d . . . D 2
H24 H 0.5529 -0.0252 0.1820 0.064 Uiso 1 1 calc R U . D 2
C25 C 0.5804(9) 0.0906(5) 0.1888(2) 0.063(2) Uani 1 1 d . . . D 2
H25 H 0.6647 0.0882 0.2023 0.076 Uiso 1 1 calc R U . D 2
C26 C 0.5194(11) 0.1605(5) 0.1804(2) 0.063(2) Uani 1 1 d . . . D 2
C27 C 0.3972(10) 0.1663(4) 0.1608(2) 0.064(2) Uani 1 1 d . . . D 2
H27 H 0.3591 0.2148 0.1551 0.077 Uiso 1 1 calc R U . D 2
C28 C 0.3311(8) 0.0999(4) 0.1494(2) 0.051(2) Uani 1 1 d . . . D 2
H28 H 0.2464 0.1031 0.1361 0.061 Uiso 1 1 calc R U . D 2

loop_
_atom_site_aniso_label
_atom_site_aniso_U_11
_atom_site_aniso_U_22
_atom_site_aniso_U_33
_atom_site_aniso_U_23
_atom_site_aniso_U_13
_atom_site_aniso_U_12
Pt1 0.05043(17) 0.03242(13) 0.03212(13) 0.00025(13) -0.00185(14) -0.00084(14)
Cl1 0.1025(15) 0.0393(9) 0.0467(10) -0.0046(9) 0.0046(12) -0.0176(11)
S1 0.0625(12) 0.0356(10) 0.0409(9) 0.0017(7) -0.0105(10) -0.0071(9)
S2 0.0719(13) 0.0341(9) 0.0356(9) -0.0010(7) -0.0028(9) -0.0069(10)
P1 0.0473(10) 0.0299(9) 0.0346(9) -0.0008(7) -0.0049(9) 0.0010(9)
F1 0.146(5) 0.085(4) 0.098(4) 0.039(3) 0.006(4) 0.059(4)
F2 0.058(3) 0.127(5) 0.060(3) 0.018(3) 0.010(2) 0.011(3)
F3 0.153(5) 0.053(3) 0.072(3) -0.007(3) -0.005(3) -0.050(3)
O1 0.107(5) 0.062(4) 0.054(4) 0.005(3) -0.022(3) -0.008(3)
N1 0.063(4) 0.033(3) 0.033(3) 0.004(2) -0.006(3) -0.003(3)
N2 0.079(5) 0.037(3) 0.043(3) 0.007(3) -0.018(3) -0.004(3)
C1 0.049(4) 0.032(4) 0.039(4) 0.002(3) -0.001(3) -0.002(3)
C2 0.067(5) 0.036(4) 0.046(4) 0.000(3) -0.005(4) -0.012(4)
C3 0.074(5) 0.034(4) 0.043(4) 0.002(3) 0.000(4) -0.002(4)
C4 0.083(6) 0.045(5) 0.058(5) 0.011(4) -0.024(5) -0.011(4)
C5 0.085(6) 0.039(4) 0.036(4) 0.002(3) -0.010(4) -0.009(5)
C6 0.059(5) 0.039(4) 0.054(5) 0.007(4) 0.004(5) 0.008(4)
C7A 0.061(3) 0.054(2) 0.076(3) 0.021(2) 0.007(2) -0.010(2)
C8A 0.061(3) 0.054(2) 0.076(3) 0.021(2) 0.007(2) -0.010(2)
C9A 0.061(3) 0.054(2) 0.076(3) 0.021(2) 0.007(2) -0.010(2)
C10A 0.061(3) 0.054(2) 0.076(3) 0.021(2) 0.007(2) -0.010(2)
O2A 0.061(3) 0.054(2) 0.076(3) 0.021(2) 0.007(2) -0.010(2)
C7B 0.061(3) 0.054(2) 0.076(3) 0.021(2) 0.007(2) -0.010(2)
O2B 0.061(3) 0.054(2) 0.076(3) 0.021(2) 0.007(2) -0.010(2)
C8B 0.061(3) 0.054(2) 0.076(3) 0.021(2) 0.007(2) -0.010(2)
C9B 0.061(3) 0.054(2) 0.076(3) 0.021(2) 0.007(2) -0.010(2)
C10B 0.061(3) 0.054(2) 0.076(3) 0.021(2) 0.007(2) -0.010(2)
C11 0.051(4) 0.026(3) 0.038(4) -0.003(3) -0.004(4) 0.002(3)
C12 0.067(5) 0.053(5) 0.048(4) 0.012(4) 0.013(4) 0.015(4)
C13 0.088(7) 0.060(6) 0.066(6) 0.008(5) 0.010(5) 0.030(5)
C14 0.083(7) 0.049(5) 0.063(6) 0.024(4) -0.003(5) 0.023(5)
C15 0.123(9) 0.082(7) 0.041(5) 0.017(5) 0.019(5) 0.041(6)
C16 0.094(7) 0.067(6) 0.041(4) 0.006(4) 0.010(5) 0.031(5)
C17 0.045(4) 0.039(4) 0.037(4) 0.002(3) -0.003(3) 0.004(3)
C18 0.050(5) 0.037(4) 0.039(4) 0.001(3) -0.006(4) 0.002(3)
C19 0.055(5) 0.052(5) 0.055(5) 0.012(4) -0.007(4) -0.006(4)
C20 0.048(5) 0.072(6) 0.042(4) 0.014(4) 0.000(4) 0.012(5)
C21 0.071(6) 0.075(6) 0.041(5) -0.012(4) 0.006(4) 0.004(5)
C22 0.061(5) 0.059(5) 0.047(5) -0.014(4) -0.002(4) -0.004(4)
C23 0.047(4) 0.035(4) 0.031(4) 0.000(3) -0.007(3) -0.004(3)
C24 0.063(5) 0.036(4) 0.061(5) 0.006(4) -0.014(4) -0.009(4)
C25 0.065(6) 0.063(6) 0.062(5) 0.008(4) -0.019(5) -0.021(4)
C26 0.100(7) 0.043(5) 0.045(5) -0.006(4) 0.006(5) -0.032(5)
C27 0.099(7) 0.034(4) 0.059(5) -0.002(4) 0.000(5) -0.002(5)
C28 0.067(5) 0.041(4) 0.044(4) -0.003(3) -0.013(4) 0.003(4)

loop_
_atom_type_symbol
_atom_type_description
_atom_type_scat_dispersion_real
_atom_type_scat_dispersion_imag
_atom_type_scat_source
C C 0.0033 0.0016 'International Tables Vol C Tables 4.2.6.8 and 6.1.1.4'
H H 0.0000 0.0000 'International Tables Vol C Tables 4.2.6.8 and 6.1.1.4'
N N 0.0061 0.0033 'International Tables Vol C Tables 4.2.6.8 and 6.1.1.4'
O O 0.0106 0.0060 'International Tables Vol C Tables 4.2.6.8 and 6.1.1.4'
F F 0.0171 0.0103 'International Tables Vol C Tables 4.2.6.8 and 6.1.1.4'
P P 0.1023 0.0942 'International Tables Vol C Tables 4.2.6.8 and 6.1.1.4'
S S 0.1246 0.1234 'International Tables Vol C Tables 4.2.6.8 and 6.1.1.4'
Cl Cl 0.1484 0.1585 'International Tables Vol C Tables 4.2.6.8 and 6.1.1.4'
Pt Pt -1.7033 8.3905 'International Tables Vol C Tables 4.2.6.8 and 6.1.1.4'

loop_
_geom_angle_atom_site_label_1
_geom_angle_atom_site_label_2
_geom_angle_atom_site_label_3
_geom_angle
P1 Pt1 S1 97.60(6)
P1 Pt1 Cl1 94.01(6)
S1 Pt1 Cl1 168.19(7)
P1 Pt1 S2 171.01(6)
S1 Pt1 S2 75.06(6)
Cl1 Pt1 S2 93.56(6)
C1 S1 Pt1 88.1(2)
C1 S2 Pt1 86.3(2)
C11 P1 C23 105.0(3)
C11 P1 C17 102.9(3)
C23 P1 C17 103.4(3)
C11 P1 Pt1 116.1(2)
C23 P1 Pt1 112.9(2)
C17 P1 Pt1 115.1(2)
C1 N1 C5 122.5(6)
C1 N1 C2 123.0(6)
C5 N1 C2 114.2(5)
C6 N2 C4 119.2(6)
C6 N2 C3 127.8(6)
C4 N2 C3 112.9(6)
N1 C1 S2 124.9(5)
N1 C1 S1 124.9(5)
S2 C1 S1 110.2(4)
N1 C2 C3 109.2(6)
N1 C2 H2A 109.8
C3 C2 H2A 109.8
N1 C2 H2B 109.8
C3 C2 H2B 109.8
H2A C2 H2B 108.3
N2 C3 C2 110.8(6)
N2 C3 H3A 109.5
C2 C3 H3A 109.5
N2 C3 H3B 109.5
C2 C3 H3B 109.5
H3A C3 H3B 108.1
N2 C4 C5 108.5(6)
N2 C4 H4A 110.0
C5 C4 H4A 110.0
N2 C4 H4B 110.0
C5 C4 H4B 110.0
H4A C4 H4B 108.4
N1 C5 C4 109.9(6)
N1 C5 H5A 109.7
C4 C5 H5A 109.7
N1 C5 H5B 109.7
C4 C5 H5B 109.7
H5A C5 H5B 108.2
O1 C6 N2 122.2(7)
O1 C6 C7B 121.0(12)
N2 C6 C7B 116.7(12)
O1 C6 C7A 117.0(7)
N2 C6 C7A 120.7(8)
O2A C7A C8A 108.0
O2A C7A C6 118.2(7)
C8A C7A C6 133.2(7)
C9A C8A C7A 108.0
C9A C8A H8A 126.0
C7A C8A H8A 126.0
C10A C9A C8A 108.0
C10A C9A H9A 126.0
C8A C9A H9A 126.0
C9A C10A O2A 108.0
C9A C10A H10A 126.0
O2A C10A H10A 126.0
C7A O2A C10A 108.0
C6 C7B C10B 140.0(17)
C6 C7B O2B 109.7(16)
C10B C7B O2B 108.0
C7B O2B C8B 108.0
O2B C8B C9B 108.0
O2B C8B H8B 126.0
C9B C8B H8B 126.0
C10B C9B C8B 108.0
C10B C9B H9B 126.0
C8B C9B H9B 126.0
C7B C10B C9B 108.0
C7B C10B H10B 126.0
C9B C10B H10B 126.0
C12 C11 C16 117.9(7)
C12 C11 P1 120.7(5)
C16 C11 P1 121.4(5)
C13 C12 C11 121.0(7)
C13 C12 H12 119.5
C11 C12 H12 119.5
C14 C13 C12 118.3(8)
C14 C13 H13 120.8
C12 C13 H13 120.8
C15 C14 C13 123.2(8)
C15 C14 F1 118.2(8)
C13 C14 F1 118.5(8)
C14 C15 C16 118.4(8)
C14 C15 H15 120.8
C16 C15 H15 120.8
C15 C16 C11 121.1(7)
C15 C16 H16 119.5
C11 C16 H16 119.5
C18 C17 C22 119.9(7)
C18 C17 P1 118.2(5)
C22 C17 P1 121.6(6)
C19 C18 C17 119.4(7)
C19 C18 H18 120.3
C17 C18 H18 120.3
C20 C19 C18 119.0(7)
C20 C19 H19 120.5
C18 C19 H19 120.5
C21 C20 F2 119.3(8)
C21 C20 C19 122.6(8)
F2 C20 C19 118.1(8)
C20 C21 C22 119.2(8)
C20 C21 H21 120.4
C22 C21 H21 120.4
C21 C22 C17 119.9(7)
C21 C22 H22 120.1
C17 C22 H22 120.1
C24 C23 C28 119.1(7)
C24 C23 P1 121.8(5)
C28 C23 P1 119.1(5)
C23 C24 C25 120.7(7)
C23 C24 H24 119.7
C25 C24 H24 119.7
C26 C25 C24 118.2(8)
C26 C25 H25 120.9
C24 C25 H25 120.9
C27 C26 F3 120.2(8)
C27 C26 C25 122.5(8)
F3 C26 C25 117.3(9)
C26 C27 C28 119.0(8)
C26 C27 H27 120.5
C28 C27 H27 120.5
C27 C28 C23 120.6(7)
C27 C28 H28 119.7
C23 C28 H28 119.7

loop_
_geom_bond_atom_site_label_1
_geom_bond_atom_site_label_2
_geom_bond_distance
Pt1 P1 2.2482(17)
Pt1 S1 2.2936(17)
Pt1 Cl1 2.3283(18)
Pt1 S2 2.3534(17)
S1 C1 1.728(7)
S2 C1 1.724(7)
P1 C11 1.820(7)
P1 C23 1.826(7)
P1 C17 1.830(7)
F1 C14 1.362(8)
F2 C20 1.369(8)
F3 C26 1.356(8)
O1 C6 1.217(9)
N1 C1 1.314(8)
N1 C5 1.462(8)
N1 C2 1.468(8)
N2 C6 1.350(9)
N2 C4 1.460(9)
N2 C3 1.465(8)
C2 C3 1.516(9)
C2 H2A 0.9700
C2 H2B 0.9700
C3 H3A 0.9700
C3 H3B 0.9700
C4 C5 1.503(10)
C4 H4A 0.9700
C4 H4B 0.9700
C5 H5A 0.9700
C5 H5B 0.9700
C6 C7B 1.417(19)
C6 C7A 1.430(9)
C7A O2A 1.4200
C7A C8A 1.4200
C8A C9A 1.4200
C8A H8A 0.9300
C9A C10A 1.4200
C9A H9A 0.9300
C10A O2A 1.4200
C10A H10A 0.9300
C7B C10B 1.4200
C7B O2B 1.4200
O2B C8B 1.4200
C8B C9B 1.4200
C8B H8B 0.9300
C9B C10B 1.4200
C9B H9B 0.9300
C10B H10B 0.9300
C11 C12 1.379(9)
C11 C16 1.381(9)
C12 C13 1.372(10)
C12 H12 0.9300
C13 C14 1.347(11)
C13 H13 0.9300
C14 C15 1.342(11)
C15 C16 1.371(10)
C15 H15 0.9300
C16 H16 0.9300
C17 C18 1.386(9)
C17 C22 1.389(9)
C18 C19 1.385(10)
C18 H18 0.9300
C19 C20 1.369(10)
C19 H19 0.9300
C20 C21 1.348(11)
C21 C22 1.380(10)
C21 H21 0.9300
C22 H22 0.9300
C23 C24 1.358(9)
C23 C28 1.399(9)
C24 C25 1.394(10)
C24 H24 0.9300
C25 C26 1.365(11)
C25 H25 0.9300
C26 C27 1.355(11)
C27 C28 1.364(10)
C27 H27 0.9300
C28 H28 0.9300

loop_
_geom_hbond_atom_site_label_D
_geom_hbond_atom_site_label_H
_geom_hbond_atom_site_label_A
_geom_hbond_distance_DH
_geom_hbond_distance_HA
_geom_hbond_distance_DA
_geom_hbond_angle_DHA
_geom_hbond_site_symmetry_A
C2 H2B S1 0.97 2.58 3.107(7) 114.1 .
C3 H3B O2A 0.97 2.18 2.807(10) 121.5 .
C5 H5A S2 0.97 2.56 3.094(7) 114.5 .
C10A H10A S1 0.93 2.83 3.605(7) 141.8 2
C9B H9B S1 0.93 3.00 3.816(17) 147.4 2
C15 H15 F3 0.93 2.41 3.305(9) 161.8 3_645
C16 H16 F2 0.93 2.60 3.335(9) 136.3 8_656
C18 H18 Cl1 0.93 2.74 3.571(7) 149.6 .
C19 H19 O1 0.93 2.63 3.257(10) 125.3 5
C24 H24 F2 0.93 2.43 3.139(9) 132.9 1_655

loop_
_geom_torsion_atom_site_label_1
_geom_torsion_atom_site_label_2
_geom_torsion_atom_site_label_3
_geom_torsion_atom_site_label_4
_geom_torsion
C5 N1 C1 S2 3.4(10)
C2 N1 C1 S2 177.3(5)
C5 N1 C1 S1 -174.6(5)
C2 N1 C1 S1 -0.7(10)
Pt1 S2 C1 N1 -173.7(6)
Pt1 S2 C1 S1 4.6(3)
Pt1 S1 C1 N1 173.5(6)
Pt1 S1 C1 S2 -4.7(3)
C1 N1 C2 C3 -120.4(7)
C5 N1 C2 C3 53.9(8)
C6 N2 C3 C2 -119.5(8)
C4 N2 C3 C2 57.5(9)
N1 C2 C3 N2 -52.2(8)
C6 N2 C4 C5 118.1(7)
C3 N2 C4 C5 -59.2(9)
C1 N1 C5 C4 117.1(7)
C2 N1 C5 C4 -57.3(8)
N2 C4 C5 N1 57.2(8)
C4 N2 C6 O1 12.7(12)
C3 N2 C6 O1 -170.5(7)
C4 N2 C6 C7B -163.6(15)
C3 N2 C6 C7B 13.2(18)
C4 N2 C6 C7A -163.1(8)
C3 N2 C6 C7A 13.7(13)
O1 C6 C7A O2A -148.7(7)
N2 C6 C7A O2A 27.3(12)
O1 C6 C7A C8A 21.2(14)
N2 C6 C7A C8A -162.8(8)
O2A C7A C8A C9A 0.0
C6 C7A C8A C9A -170.6(13)
C7A C8A C9A C10A 0.0
C8A C9A C10A O2A 0.0
C8A C7A O2A C10A 0.0
C6 C7A O2A C10A 172.2(11)
C9A C10A O2A C7A 0.0
O1 C6 C7B C10B -129(2)
N2 C6 C7B C10B 47(3)
O1 C6 C7B O2B 30(2)
N2 C6 C7B O2B -153.2(13)
C6 C7B O2B C8B -166(3)
C10B C7B O2B C8B 0.0
C7B O2B C8B C9B 0.0
O2B C8B C9B C10B 0.0
C6 C7B C10B C9B 160(4)
O2B C7B C10B C9B 0.0
C8B C9B C10B C7B 0.0
C23 P1 C11 C12 -100.4(6)
C17 P1 C11 C12 151.6(6)
Pt1 P1 C11 C12 25.0(7)
C23 P1 C11 C16 80.6(7)
C17 P1 C11 C16 -27.4(7)
Pt1 P1 C11 C16 -154.1(6)
C16 C11 C12 C13 -2.7(12)
P1 C11 C12 C13 178.2(7)
C11 C12 C13 C14 2.3(14)
C12 C13 C14 C15 -1.5(15)
C12 C13 C14 F1 -179.8(8)
C13 C14 C15 C16 1.2(16)
F1 C14 C15 C16 179.5(9)
C14 C15 C16 C11 -1.7(15)
C12 C11 C16 C15 2.4(13)
P1 C11 C16 C15 -178.5(7)
C11 P1 C17 C18 -83.3(6)
C23 P1 C17 C18 167.6(5)
Pt1 P1 C17 C18 44.0(6)
C11 P1 C17 C22 90.2(6)
C23 P1 C17 C22 -19.0(7)
Pt1 P1 C17 C22 -142.5(5)
C22 C17 C18 C19 -0.1(10)
P1 C17 C18 C19 173.5(5)
C17 C18 C19 C20 -1.1(11)
C18 C19 C20 C21 1.4(12)
C18 C19 C20 F2 -177.4(6)
F2 C20 C21 C22 178.4(7)
C19 C20 C21 C22 -0.3(13)
C20 C21 C22 C17 -0.9(12)
C18 C17 C22 C21 1.1(11)
P1 C17 C22 C21 -172.2(6)
C11 P1 C23 C24 12.2(7)
C17 P1 C23 C24 119.8(6)
Pt1 P1 C23 C24 -115.1(6)
C11 P1 C23 C28 -167.9(5)
C17 P1 C23 C28 -60.3(6)
Pt1 P1 C23 C28 64.8(6)
C28 C23 C24 C25 0.5(11)
P1 C23 C24 C25 -179.6(6)
C23 C24 C25 C26 -0.4(12)
C24 C25 C26 C27 -0.4(13)
C24 C25 C26 F3 -179.9(7)
F3 C26 C27 C28 -179.4(7)
C25 C26 C27 C28 1.1(13)
C26 C27 C28 C23 -1.0(12)
C24 C23 C28 C27 0.2(11)
P1 C23 C28 C27 -179.8(6)
